data_9007371
loop_
_publ_author_name
'Chakhmouradian, A. R.'
'McCammon, C. A.'

_publ_section_title
;
 Schorlomite: a discussion of the crystal chemistry, formula,
 and inter-species boundaries
 Garnet
 Sample: Magnet Cove alkaline complex, Hot Springs County, Arkansas
;
_journal_name_full 'Physics and Chemistry of Minerals'
_journal_page_first 277
_journal_page_last 289
_journal_paper_doi 10.1007/s00269-005-0466-7
_journal_volume 32
_journal_year 2005
_chemical_formula_sum
;Al0.157 Ca2.915 Fe1.341 Mg0.158 Mn0.034 Na0.02 Nb0.002 O12 Si2.263 Ti1.054
 Zr0.056
;
_chemical_name_mineral Schorlomite
_space_group_IT_number 230
_symmetry_space_group_name_Hall '-I 4bd 2c 3'
_symmetry_space_group_name_H-M 'I a -3 d'
_cell_angle_alpha 90
_cell_angle_beta 90
_cell_angle_gamma 90
_cell_length_a 12.1524
_cell_length_b 12.1524
_cell_length_c 12.1524
_cell_formula_units_Z 8
_cell_volume 1794.676
_database_code_amcsd 0008964
_exptl_crystal_density_diffrn 3.800
_cod_original_cell_volume 1794.677
_cod_original_sg_symbol_H-M 'I a 3 d'
_cod_original_formula_sum 'Ca2.915 Fe1.341 Na.02 Mn.034 Ti1.054 Mg.158 Zr.056 Nb.002 Si2.263 Al.157 O12'
_cod_database_code 9007371

loop_
_space_group_symop_operation_xyz
x,y,z
1/2+x,1/2+y,1/2+z
z,1/2-x,1/2+y
1/2+z,-x,+y
-y,1/2+z,1/2-x
1/2-y,+z,-x
x,1/2-y,1/2+z
1/2+x,-y,+z
-z,1/2+x,1/2-y
1/2-z,+x,-y
y,1/2-z,1/2+x
1/2+y,-z,+x
-x,1/2+y,1/2-z
1/2-x,+y,-z
3/4+x,1/4-z,3/4-y
1/4+x,3/4-z,1/4-y
3/4-z,1/4+y,3/4+x
1/4-z,3/4+y,1/4+x
3/4+y,1/4-x,3/4-z
1/4+y,3/4-x,1/4-z
3/4-x,1/4+z,3/4+y
1/4-x,3/4+z,1/4+y
3/4+z,1/4-y,3/4-x
1/4+z,3/4-y,1/4-x
3/4-y,1/4+x,3/4+z
1/4-y,3/4+x,1/4+z
1/4+x,1/4+z,1/4+y
3/4+x,3/4+z,3/4+y
1/4-z,1/4-y,1/4-x
3/4-z,3/4-y,3/4-x
1/4+y,1/4+x,1/4+z
3/4+y,3/4+x,3/4+z
1/4-x,1/4-z,1/4-y
3/4-x,3/4-z,3/4-y
1/4+z,1/4+y,1/4+x
3/4+z,3/4+y,3/4+x
1/4-y,1/4-x,1/4-z
3/4-y,3/4-x,3/4-z
1/2+z,x,1/2-y
+z,1/2+x,-y
1/2-y,-z,1/2+x
-y,1/2-z,+x
1/2+x,y,1/2-z
+x,1/2+y,-z
1/2-z,-x,1/2+y
-z,1/2-x,+y
1/2+y,z,1/2-x
+y,1/2+z,-x
1/2-x,-y,1/2+z
-x,1/2-y,+z
1/2-z,1/2+x,y
-z,+x,1/2+y
1/2+y,1/2-z,-x
+y,-z,1/2-x
1/2-x,1/2+y,z
-x,+y,1/2+z
1/2+z,1/2-x,-y
+z,-x,1/2-y
1/2-y,1/2+z,x
-y,+z,1/2+x
1/2+x,1/2-y,-z
+x,-y,1/2-z
3/4-x,3/4+z,1/4-y
1/4-x,1/4+z,3/4-y
3/4+z,3/4-y,1/4+x
1/4+z,1/4-y,3/4+x
3/4-y,3/4+x,1/4-z
1/4-y,1/4+x,3/4-z
3/4+x,3/4-z,1/4+y
1/4+x,1/4-z,3/4+y
3/4-z,3/4+y,1/4-x
1/4-z,1/4+y,3/4-x
3/4+y,3/4-x,1/4+z
1/4+y,1/4-x,3/4+z
1/4-x,3/4-z,3/4+y
3/4-x,1/4-z,1/4+y
1/4+z,3/4+y,3/4-x
3/4+z,1/4+y,1/4-x
1/4-y,3/4-x,3/4+z
3/4-y,1/4-x,1/4+z
1/4+x,3/4+z,3/4-y
3/4+x,1/4+z,1/4-y
1/4-z,3/4-y,3/4+x
3/4-z,1/4-y,1/4+x
1/4+y,3/4+x,3/4-z
3/4+y,1/4+x,1/4-z
-z,-x,-y
1/2-z,1/2-x,1/2-y
y,z,x
1/2+y,1/2+z,1/2+x
-x,-y,-z
1/2-x,1/2-y,1/2-z
z,x,y
1/2+z,1/2+x,1/2+y
-y,-z,-x
1/2-y,1/2-z,1/2-x

loop_
_atom_site_label
_atom_site_fract_x
_atom_site_fract_y
_atom_site_fract_z
_atom_site_occupancy
_atom_site_U_iso_or_equiv
CaX 0.12500 0.00000 0.25000 0.97170 0.00970
Fe2+X 0.12500 0.00000 0.25000 0.01030 0.00970
NaX 0.12500 0.00000 0.25000 0.00670 0.00970
MnX 0.12500 0.00000 0.25000 0.01130 0.00970
Ti4+Y 0.00000 0.00000 0.00000 0.52700 0.00590
Fe3+Y 0.00000 0.00000 0.00000 0.26500 0.00590
Fe2+Y 0.00000 0.00000 0.00000 0.10000 0.00590
MgY 0.00000 0.00000 0.00000 0.07900 0.00590
ZrY 0.00000 0.00000 0.00000 0.02800 0.00590
NbY 0.00000 0.00000 0.00000 0.00100 0.00590
SiZ 0.37500 0.00000 0.25000 0.75430 0.00600
Fe3+Z 0.37500 0.00000 0.25000 0.19330 0.00600
AlZ 0.37500 0.00000 0.25000 0.05230 0.00600
O 0.03706 0.04822 0.65335 1.00000 0.01120

loop_
_cod_related_entry_id
_cod_related_entry_database
_cod_related_entry_code
1 AMCSD 0008964
